data_4107258
loop_
_publ_author_name
'Muhammad Farooq Ibad'
'Peter Langer'
'Axel Schulz'
'Alexander Villinger'

_publ_contact_author_address
;
Universit\"at Rostock
Institut f\"ur Chemie
Abteilung f\"ur Anorganische Chemie
Albert-Einstein-Strasse 3a 
18059 Rostock
Bundesrepublik Deutschland
;
_publ_contact_author_email
;
axel.schulz@uni-rostock.de, alexander.villinger@uni-rostock.de'
;
_publ_contact_author_fax '+49 (0)381/498-6382'
_publ_contact_author_name 'Axel Schulz, Alexander Villinger'
_publ_contact_author_phone '+49 (0)381/498-6400 or 6403'
_publ_section_title
;
 Silylium-Arene Adducts: An Experimental and Theoretical Study
;
_journal_name_full 'Journal of the American Chemical Society'
_journal_page_first 21016
_journal_page_last 21027
_journal_paper_doi 10.1021/ja209693a
_journal_volume 133
_journal_year 2011
_chemical_formula_moiety 'C12 H21 Si+, C24 B F20 -, C9 H12'
_chemical_formula_sum 'C45 H33 B F20 Si'
_chemical_formula_weight 992.61
_chemical_name_systematic
;
 ?
;
_space_group_IT_number 14
_symmetry_cell_setting monoclinic
_symmetry_Int_Tables_number 14
_symmetry_space_group_name_Hall '-P 2ybc'
_symmetry_space_group_name_H-M 'P 1 21/c 1'
_atom_sites_solution_hydrogens geom
_atom_sites_solution_primary direct
_atom_sites_solution_secondary difmap
_audit_author_name 'Villinger, A.'
_audit_creation_method SHELXL-97
_cell_angle_alpha 90.00
_cell_angle_beta 113.164(2)
_cell_angle_gamma 90.00
_cell_formula_units_Z 4
_cell_length_a 14.3401(7)
_cell_length_b 19.2559(10)
_cell_length_c 16.8610(8)
_cell_measurement_reflns_used 5224
_cell_measurement_temperature 173(2)
_cell_measurement_theta_max 43.429
_cell_measurement_theta_min 7.629
_cell_volume 4280.5(4)
_computing_cell_refinement 'Bruker Apex v2.0-2'
_computing_data_collection 'Bruker Apex v2.0-2'
_computing_data_reduction 'Bruker SAINT'
_computing_molecular_graphics 'ORTEP-3 (Farrugia, 1997)'
_computing_publication_material SHELXL-97
_computing_structure_refinement 'SHELXL-97 (Sheldrick, 1997)'
_computing_structure_solution 'SHELXS-97 (Sheldrick, 1997)'
_diffrn_ambient_temperature 173(2)
_diffrn_measured_fraction_theta_full 0.995
_diffrn_measured_fraction_theta_max 0.995
_diffrn_measurement_device_type 'Bruker Apex Kappa II-CCD-diffractometer'
_diffrn_measurement_method 'phi and psi scans'
_diffrn_radiation_monochromator graphite
_diffrn_radiation_source 'sealed tube'
_diffrn_radiation_type MoK\a
_diffrn_radiation_wavelength 0.71073
_diffrn_reflns_av_R_equivalents 0.0628
_diffrn_reflns_av_sigmaI/netI 0.0670
_diffrn_reflns_limit_h_max 15
_diffrn_reflns_limit_h_min -17
_diffrn_reflns_limit_k_max 22
_diffrn_reflns_limit_k_min -21
_diffrn_reflns_limit_l_max 18
_diffrn_reflns_limit_l_min -20
_diffrn_reflns_number 35188
_diffrn_reflns_theta_full 25.00
_diffrn_reflns_theta_max 25.00
_diffrn_reflns_theta_min 3.25
_exptl_absorpt_coefficient_mu 0.176
_exptl_absorpt_correction_T_max 0.9843
_exptl_absorpt_correction_T_min 0.9187
_exptl_absorpt_correction_type multi-scan
_exptl_absorpt_process_details '(SADABS; Sheldrick, 2004)'
_exptl_crystal_colour colourless
_exptl_crystal_density_diffrn 1.540
_exptl_crystal_description block
_exptl_crystal_F_000 2008
_exptl_crystal_size_max 0.49
_exptl_crystal_size_mid 0.14
_exptl_crystal_size_min 0.09
_refine_diff_density_max 0.212
_refine_diff_density_min -0.308
_refine_diff_density_rms 0.047
_refine_ls_extinction_method none
_refine_ls_goodness_of_fit_ref 0.947
_refine_ls_hydrogen_treatment mixed
_refine_ls_matrix_type full
_refine_ls_number_parameters 682
_refine_ls_number_reflns 7489
_refine_ls_number_restraints 22
_refine_ls_restrained_S_all 0.947
_refine_ls_R_factor_all 0.1057
_refine_ls_R_factor_gt 0.0423
_refine_ls_shift/su_max 0.002
_refine_ls_shift/su_mean 0.000
_refine_ls_structure_factor_coef Fsqd
_refine_ls_weighting_details 'calc w=1/[\s^2^(Fo^2^)+(0.0523P)^2^+0.0000P] where P=(Fo^2^+2Fc^2^)/3'
_refine_ls_weighting_scheme calc
_refine_ls_wR_factor_gt 0.0887
_refine_ls_wR_factor_ref 0.1029
_reflns_number_gt 4257
_reflns_number_total 7489
_reflns_threshold_expression >2\s(I)
_cod_data_source_file ja209693a_si_002_13.cif
_cod_data_source_block av563_me3si_123mebenzene
_cod_original_sg_symbol_H-M 'P 21/c'
_cod_database_code 4107258

loop_
_symmetry_equiv_pos_as_xyz
'x, y, z'
'-x, y+1/2, -z+1/2'
'-x, -y, -z'
'x, -y-1/2, z-1/2'

loop_
_atom_site_label
_atom_site_type_symbol
_atom_site_fract_x
_atom_site_fract_y
_atom_site_fract_z
_atom_site_U_iso_or_equiv
_atom_site_adp_type
_atom_site_occupancy
_atom_site_symmetry_multiplicity
_atom_site_calc_flag
_atom_site_refinement_flags
_atom_site_disorder_assembly
_atom_site_disorder_group
Si1A Si 0.2576(3) 0.7417(2) 0.8597(4) 0.0477(8) Uani 0.667(3) 1 d PD A 1
C1A C 0.2254(6) 0.6340(4) 0.8625(10) 0.056(2) Uani 0.667(3) 1 d PD A 1
C2A C 0.1650(5) 0.6245(3) 0.7720(4) 0.0515(13) Uani 0.667(3) 1 d P A 1
H2A H 0.0952 0.6368 0.7483 0.062 Uiso 0.667(3) 1 calc PR A 1
C3A C 0.2096(4) 0.5978(2) 0.7212(3) 0.0623(15) Uani 0.667(3) 1 d P A 1
H3A H 0.1723 0.5918 0.6610 0.075 Uiso 0.667(3) 1 calc PR A 1
C4A C 0.3112(16) 0.5794(8) 0.7595(16) 0.0579(18) Uani 0.667(3) 1 d P A 1
C5A C 0.3698(5) 0.5825(3) 0.8450(4) 0.0578(14) Uani 0.667(3) 1 d P A 1
C6A C 0.3248(5) 0.6093(3) 0.9000(4) 0.0501(13) Uani 0.667(3) 1 d P A 1
C7A C 0.3608(6) 0.5535(4) 0.6960(4) 0.094(2) Uani 0.667(3) 1 d P A 1
H7A H 0.3844 0.5055 0.7104 0.141 Uiso 0.667(3) 1 calc PR A 1
H7B H 0.4184 0.5834 0.7018 0.141 Uiso 0.667(3) 1 calc PR A 1
H7C H 0.3104 0.5554 0.6365 0.141 Uiso 0.667(3) 1 calc PR A 1
C8A C 0.4786(4) 0.5566(3) 0.8807(4) 0.0751(17) Uani 0.667(3) 1 d P A 1
H8A H 0.5191 0.5854 0.8582 0.113 Uiso 0.667(3) 1 calc PR A 1
H8B H 0.4802 0.5083 0.8631 0.113 Uiso 0.667(3) 1 calc PR A 1
H8C H 0.5069 0.5595 0.9438 0.113 Uiso 0.667(3) 1 calc PR A 1
C9A C 0.3793(4) 0.6098(3) 0.9975(4) 0.092(2) Uani 0.667(3) 1 d P A 1
H9A H 0.3344 0.6291 1.0231 0.137 Uiso 0.667(3) 1 calc PR A 1
H9B H 0.4407 0.6383 1.0140 0.137 Uiso 0.667(3) 1 calc PR A 1
H9C H 0.3981 0.5622 1.0182 0.137 Uiso 0.667(3) 1 calc PR A 1
Si1B Si 0.2601(10) 0.7381(7) 0.8728(10) 0.096(5) Uani 0.333(3) 1 d PD A 2
C1B C 0.257(2) 0.6277(8) 0.881(2) 0.056(2) Uani 0.333(3) 1 d PD A 2
C2B C 0.2335(7) 0.6056(5) 0.7957(7) 0.0515(13) Uani 0.333(3) 1 d P A 2
C3B C 0.315(4) 0.5857(19) 0.761(3) 0.0623(15) Uani 0.333(3) 1 d P A 2
C4B C 0.4108(10) 0.5794(6) 0.8320(9) 0.0579(18) Uani 0.333(3) 1 d P A 2
C5B C 0.4297(7) 0.5894(5) 0.9166(6) 0.0578(14) Uani 0.333(3) 1 d P A 2
H5B H 0.4973 0.5819 0.9566 0.069 Uiso 0.333(3) 1 calc PR A 2
C6B C 0.3606(10) 0.6094(6) 0.9502(10) 0.0501(13) Uani 0.333(3) 1 d P A 2
H6B H 0.3760 0.6115 1.0103 0.060 Uiso 0.333(3) 1 calc PR A 2
C7B C 0.1231(7) 0.6087(6) 0.7306(7) 0.059(3) Uani 0.333(3) 1 d P A 2
H7D H 0.0793 0.6222 0.7603 0.088 Uiso 0.333(3) 1 calc PR A 2
H7E H 0.1025 0.5629 0.7040 0.088 Uiso 0.333(3) 1 calc PR A 2
H7F H 0.1170 0.6429 0.6858 0.088 Uiso 0.333(3) 1 calc PR A 2
C8B C 0.2891(9) 0.5718(6) 0.6742(7) 0.068(3) Uani 0.333(3) 1 d P A 2
H8D H 0.3150 0.5260 0.6678 0.102 Uiso 0.333(3) 1 calc PR A 2
H8E H 0.3190 0.6073 0.6496 0.102 Uiso 0.333(3) 1 calc PR A 2
H8F H 0.2151 0.5725 0.6437 0.102 Uiso 0.333(3) 1 calc PR A 2
C9B C 0.4938(7) 0.5571(6) 0.8003(8) 0.078(3) Uani 0.333(3) 1 d P A 2
H9D H 0.4988 0.5916 0.7594 0.116 Uiso 0.333(3) 1 calc PR A 2
H9E H 0.4762 0.5118 0.7717 0.116 Uiso 0.333(3) 1 calc PR A 2
H9F H 0.5591 0.5536 0.8496 0.116 Uiso 0.333(3) 1 calc PR A 2
C10 C 0.3432(3) 0.75637(16) 0.8072(2) 0.0843(11) Uani 1 1 d . . .
H10A H 0.4088 0.7349 0.8410 0.126 Uiso 1 1 calc R A 1
H10B H 0.3524 0.8064 0.8027 0.126 Uiso 1 1 calc R A 1
H10C H 0.3150 0.7359 0.7494 0.126 Uiso 1 1 calc R A 1
C11 C 0.1293(2) 0.77566(19) 0.8067(2) 0.0855(11) Uani 1 1 d . . .
H11A H 0.1301 0.8261 0.8149 0.128 Uiso 1 1 calc R A 1
H11B H 0.0853 0.7541 0.8319 0.128 Uiso 1 1 calc R A 1
H11C H 0.1035 0.7651 0.7450 0.128 Uiso 1 1 calc R A 1
C12 C 0.3129(2) 0.7696(2) 0.9756(2) 0.0930(13) Uani 1 1 d . . .
H12A H 0.3848 0.7568 1.0016 0.139 Uiso 1 1 calc R A 1
H12B H 0.2767 0.7464 1.0068 0.139 Uiso 1 1 calc R A 1
H12C H 0.3060 0.8200 0.9790 0.139 Uiso 1 1 calc R A 1
H1 H 0.193(2) 0.6392(13) 0.9013(17) 0.058(8) Uiso 1 1 d . . .
B1 B 0.7572(2) 0.82102(14) 1.01254(16) 0.0292(6) Uani 1 1 d . . .
C13 C 0.86782(17) 0.83867(12) 1.00854(13) 0.0281(5) Uani 1 1 d . . .
C14 C 0.95553(17) 0.79920(12) 1.03948(14) 0.0319(6) Uani 1 1 d . . .
C15 C 1.04323(18) 0.81595(13) 1.02824(16) 0.0396(6) Uani 1 1 d . . .
C16 C 1.04625(19) 0.87438(14) 0.98245(16) 0.0424(6) Uani 1 1 d . . .
C17 C 0.96112(19) 0.91477(13) 0.94884(14) 0.0360(6) Uani 1 1 d . . .
C18 C 0.87648(18) 0.89692(12) 0.96274(14) 0.0324(6) Uani 1 1 d . . .
C19 C 0.71205(17) 0.88673(12) 1.04971(14) 0.0322(6) Uani 1 1 d . . .
C20 C 0.76648(19) 0.94322(13) 1.09591(15) 0.0362(6) Uani 1 1 d . . .
C21 C 0.7256(2) 0.99397(14) 1.13105(17) 0.0474(7) Uani 1 1 d . . .
C22 C 0.6277(3) 0.98868(16) 1.12306(19) 0.0578(8) Uani 1 1 d . . .
C23 C 0.5699(2) 0.93363(17) 1.07870(18) 0.0516(8) Uani 1 1 d . . .
C24 C 0.61304(19) 0.88477(14) 1.04433(15) 0.0398(6) Uani 1 1 d . . .
C25 C 0.76002(16) 0.75828(11) 1.08046(13) 0.0273(5) Uani 1 1 d . . .
C26 C 0.82734(17) 0.76205(12) 1.16654(14) 0.0301(5) Uani 1 1 d . . .
C27 C 0.83249(17) 0.71512(13) 1.22914(14) 0.0325(6) Uani 1 1 d . . .
C28 C 0.76727(18) 0.65978(13) 1.20843(14) 0.0359(6) Uani 1 1 d . . .
C29 C 0.69677(18) 0.65409(12) 1.12565(15) 0.0352(6) Uani 1 1 d . . .
C30 C 0.69420(17) 0.70263(12) 1.06482(14) 0.0323(6) Uani 1 1 d . . .
C31 C 0.68757(16) 0.80034(12) 0.91099(14) 0.0313(6) Uani 1 1 d . . .
C32 C 0.61192(18) 0.83910(14) 0.85042(15) 0.0398(6) Uani 1 1 d . . .
C33 C 0.55823(19) 0.81782(18) 0.76619(16) 0.0523(8) Uani 1 1 d . . .
C34 C 0.5802(2) 0.75593(19) 0.73838(16) 0.0581(8) Uani 1 1 d . . .
C35 C 0.6569(2) 0.71627(15) 0.79463(17) 0.0493(7) Uani 1 1 d . . .
C36 C 0.70839(18) 0.73925(13) 0.87734(15) 0.0368(6) Uani 1 1 d . . .
F1 F 0.96062(10) 0.73993(7) 1.08460(8) 0.0413(3) Uani 1 1 d . . .
F2 F 1.12735(10) 0.77604(8) 1.06334(10) 0.0591(4) Uani 1 1 d . . .
F3 F 1.13130(11) 0.89145(8) 0.97127(10) 0.0626(5) Uani 1 1 d . . .
F4 F 0.96187(11) 0.97251(7) 0.90381(9) 0.0523(4) Uani 1 1 d . . .
F5 F 0.79581(10) 0.93999(7) 0.92866(8) 0.0401(3) Uani 1 1 d . . .
F6 F 0.86523(10) 0.95204(7) 1.11062(8) 0.0443(4) Uani 1 1 d . . .
F7 F 0.78335(14) 1.04817(8) 1.17387(10) 0.0687(5) Uani 1 1 d . . .
F8 F 0.58889(15) 1.03750(10) 1.15806(12) 0.0941(6) Uani 1 1 d . . .
F9 F 0.47272(12) 0.92758(10) 1.06990(11) 0.0772(5) Uani 1 1 d . . .
F10 F 0.55203(10) 0.83095(8) 1.00216(9) 0.0497(4) Uani 1 1 d . . .
F11 F 0.58625(10) 0.90232(8) 0.87084(8) 0.0537(4) Uani 1 1 d . . .
F12 F 0.48469(12) 0.85911(11) 0.71080(9) 0.0793(6) Uani 1 1 d . . .
F13 F 0.52837(13) 0.73483(11) 0.65647(9) 0.0905(6) Uani 1 1 d . . .
F14 F 0.68131(14) 0.65528(9) 0.76769(10) 0.0733(5) Uani 1 1 d . . .
F15 F 0.78449(11) 0.69798(7) 0.92895(8) 0.0460(4) Uani 1 1 d . . .
F16 F 0.61984(10) 0.69172(7) 0.98524(8) 0.0464(4) Uani 1 1 d . . .
F17 F 0.63105(11) 0.59999(7) 1.10516(8) 0.0526(4) Uani 1 1 d . . .
F18 F 0.77153(11) 0.61198(7) 1.26817(8) 0.0507(4) Uani 1 1 d . . .
F19 F 0.89996(10) 0.72309(8) 1.31159(8) 0.0492(4) Uani 1 1 d . . .
F20 F 0.89334(10) 0.81622(7) 1.19208(7) 0.0388(3) Uani 1 1 d . . .
C37A C 0.1272(9) 0.5148(5) 0.9731(6) 0.0512(8) Uani 0.524(8) 1 d PGD B 1
C38A C 0.0616(10) 0.5057(6) 0.8874(6) 0.0538(10) Uani 0.524(8) 1 d PGD B 1
C39A C -0.0154(7) 0.5536(5) 0.8479(4) 0.0569(16) Uani 0.524(8) 1 d PGD B 1
H39A H -0.0602 0.5474 0.7893 0.068 Uiso 0.524(8) 1 calc PR B 1
C41A C -0.0268(5) 0.6105(3) 0.8940(5) 0.0576(15) Uani 0.524(8) 1 d PGD B 1
H41A H -0.0794 0.6431 0.8670 0.069 Uiso 0.524(8) 1 calc PR B 1
C42A C 0.0388(6) 0.6195(2) 0.9797(5) 0.0543(17) Uani 0.524(8) 1 d PGD B 1
H42A H 0.0310 0.6584 1.0112 0.065 Uiso 0.524(8) 1 calc PR B 1
C40A C 0.1158(5) 0.5717(4) 1.0192(4) 0.0549(14) Uani 0.524(8) 1 d PGD B 1
C43A C 0.1868(16) 0.5816(9) 1.1111(8) 0.118(5) Uani 0.524(8) 1 d PD B 1
H43A H 0.2564 0.5856 1.1144 0.177 Uiso 0.524(8) 1 calc PR B 1
H43B H 0.1821 0.5418 1.1454 0.177 Uiso 0.524(8) 1 calc PR B 1
H43C H 0.1687 0.6241 1.1337 0.177 Uiso 0.524(8) 1 calc PR B 1
C44A C 0.210(3) 0.4626(19) 1.010(2) 0.100(5) Uani 0.524(8) 1 d PD B 1
H44A H 0.2483 0.4722 1.0710 0.150 Uiso 0.524(8) 1 calc PR B 1
H44B H 0.2555 0.4653 0.9790 0.150 Uiso 0.524(8) 1 calc PR B 1
H44C H 0.1805 0.4159 1.0028 0.150 Uiso 0.524(8) 1 calc PR B 1
C45A C 0.068(2) 0.4465(11) 0.8315(11) 0.095(4) Uani 0.524(8) 1 d PD B 1
H45A H 0.0102 0.4487 0.7757 0.143 Uiso 0.524(8) 1 calc PR B 1
H45B H 0.0666 0.4024 0.8599 0.143 Uiso 0.524(8) 1 calc PR B 1
H45C H 0.1313 0.4500 0.8225 0.143 Uiso 0.524(8) 1 calc PR B 1
C37B C 0.1315(10) 0.5082(5) 0.9687(7) 0.0512(8) Uani 0.476(8) 1 d PGD B 2
C38B C 0.0547(11) 0.5176(6) 0.8875(6) 0.0538(10) Uani 0.476(8) 1 d PGD B 2
C39B C -0.0097(7) 0.5745(5) 0.8717(5) 0.0569(16) Uani 0.476(8) 1 d PGD B 2
H39B H -0.0622 0.5809 0.8162 0.068 Uiso 0.476(8) 1 calc PR B 2
C40B C 0.0027(5) 0.6221(3) 0.9370(6) 0.0549(14) Uani 0.476(8) 1 d PGD B 2
H40B H -0.0414 0.6610 0.9262 0.066 Uiso 0.476(8) 1 calc PR B 2
C41B C 0.0794(7) 0.6127(3) 1.0182(5) 0.0576(15) Uani 0.476(8) 1 d PGD B 2
H41B H 0.0879 0.6453 1.0629 0.069 Uiso 0.476(8) 1 calc PR B 2
C42B C 0.1438(6) 0.5558(4) 1.0340(4) 0.0543(17) Uani 0.476(8) 1 d PGD B 2
C43B C 0.2213(18) 0.5495(11) 1.1252(9) 0.118(5) Uani 0.476(8) 1 d PD B 2
H43D H 0.2891 0.5451 1.1246 0.177 Uiso 0.476(8) 1 calc PR B 2
H43E H 0.2064 0.5084 1.1524 0.177 Uiso 0.476(8) 1 calc PR B 2
H43F H 0.2187 0.5910 1.1579 0.177 Uiso 0.476(8) 1 calc PR B 2
C44B C 0.201(4) 0.447(2) 0.990(2) 0.100(5) Uani 0.476(8) 1 d PD B 2
H44D H 0.2158 0.4329 1.0497 0.150 Uiso 0.476(8) 1 calc PR B 2
H44E H 0.2639 0.4602 0.9844 0.150 Uiso 0.476(8) 1 calc PR B 2
H44F H 0.1682 0.4091 0.9508 0.150 Uiso 0.476(8) 1 calc PR B 2
C45B C 0.041(2) 0.4656(13) 0.8165(12) 0.095(4) Uani 0.476(8) 1 d PD B 2
H45D H 0.0208 0.4207 0.8318 0.143 Uiso 0.476(8) 1 calc PR B 2
H45E H 0.1056 0.4602 0.8094 0.143 Uiso 0.476(8) 1 calc PR B 2
H45F H -0.0110 0.4822 0.7624 0.143 Uiso 0.476(8) 1 calc PR B 2

loop_
_atom_site_aniso_label
_atom_site_aniso_U_11
_atom_site_aniso_U_22
_atom_site_aniso_U_33
_atom_site_aniso_U_23
_atom_site_aniso_U_13
_atom_site_aniso_U_12
Si1A 0.0379(15) 0.0548(17) 0.0566(15) -0.0225(11) 0.0253(11) -0.0146(12)
C1A 0.042(7) 0.080(3) 0.045(8) -0.004(3) 0.018(6) -0.021(3)
C2A 0.041(3) 0.048(3) 0.053(4) 0.008(2) 0.004(3) -0.017(3)
C3A 0.075(4) 0.053(3) 0.043(3) -0.006(2) 0.006(3) -0.020(3)
C4A 0.047(4) 0.033(4) 0.089(4) -0.002(3) 0.021(4) -0.013(3)
C5A 0.042(3) 0.048(3) 0.067(4) 0.003(2) 0.004(3) -0.019(3)
C6A 0.048(4) 0.064(3) 0.039(3) 0.013(3) 0.018(3) -0.008(3)
C7A 0.105(5) 0.094(5) 0.092(5) -0.051(4) 0.047(5) -0.012(4)
C8A 0.053(3) 0.062(3) 0.094(4) -0.002(3) 0.012(3) -0.004(3)
C9A 0.081(4) 0.140(6) 0.036(3) 0.017(3) 0.005(3) -0.001(4)
Si1B 0.092(6) 0.131(7) 0.091(7) -0.037(4) 0.064(5) -0.042(5)
C1B 0.042(7) 0.080(3) 0.045(8) -0.004(3) 0.018(6) -0.021(3)
C2B 0.041(3) 0.048(3) 0.053(4) 0.008(2) 0.004(3) -0.017(3)
C3B 0.075(4) 0.053(3) 0.043(3) -0.006(2) 0.006(3) -0.020(3)
C4B 0.047(4) 0.033(4) 0.089(4) -0.002(3) 0.021(4) -0.013(3)
C5B 0.042(3) 0.048(3) 0.067(4) 0.003(2) 0.004(3) -0.019(3)
C6B 0.048(4) 0.064(3) 0.039(3) 0.013(3) 0.018(3) -0.008(3)
C7B 0.027(6) 0.093(9) 0.043(7) -0.015(6) -0.001(5) -0.011(5)
C8B 0.072(8) 0.070(8) 0.071(8) -0.035(6) 0.038(7) -0.002(7)
C9B 0.048(6) 0.082(8) 0.098(8) -0.021(6) 0.024(6) -0.002(5)
C10 0.100(3) 0.057(2) 0.130(3) -0.012(2) 0.082(3) -0.0216(19)
C11 0.060(2) 0.095(3) 0.090(3) -0.025(2) 0.017(2) -0.013(2)
C12 0.050(2) 0.131(3) 0.092(3) -0.055(2) 0.0213(19) -0.013(2)
B1 0.0289(14) 0.0314(15) 0.0275(14) 0.0017(12) 0.0111(12) 0.0030(13)
C13 0.0314(13) 0.0302(14) 0.0225(12) -0.0067(10) 0.0104(10) -0.0002(11)
C14 0.0345(14) 0.0310(14) 0.0320(13) -0.0029(11) 0.0151(11) 0.0006(12)
C15 0.0307(15) 0.0408(16) 0.0477(16) -0.0098(13) 0.0161(13) 0.0028(12)
C16 0.0341(15) 0.0543(18) 0.0467(16) -0.0154(14) 0.0243(13) -0.0104(14)
C17 0.0464(16) 0.0362(15) 0.0325(14) -0.0080(12) 0.0231(12) -0.0103(13)
C18 0.0342(14) 0.0358(15) 0.0282(13) -0.0051(11) 0.0134(11) 0.0048(12)
C19 0.0343(14) 0.0385(15) 0.0256(13) 0.0087(11) 0.0138(11) 0.0086(12)
C20 0.0410(15) 0.0390(15) 0.0342(14) 0.0033(12) 0.0209(12) 0.0090(13)
C21 0.061(2) 0.0418(17) 0.0430(16) -0.0021(13) 0.0240(15) 0.0118(15)
C22 0.068(2) 0.062(2) 0.0531(18) 0.0057(16) 0.0353(17) 0.0378(19)
C23 0.0386(17) 0.073(2) 0.0508(17) 0.0155(16) 0.0260(14) 0.0252(16)
C24 0.0386(15) 0.0511(17) 0.0307(14) 0.0090(12) 0.0147(12) 0.0081(14)
C25 0.0230(12) 0.0328(14) 0.0253(13) -0.0021(10) 0.0085(10) 0.0036(11)
C26 0.0300(13) 0.0317(14) 0.0300(14) -0.0007(11) 0.0134(11) 0.0009(11)
C27 0.0296(13) 0.0457(16) 0.0204(13) -0.0006(11) 0.0078(11) 0.0051(12)
C28 0.0399(15) 0.0435(16) 0.0278(14) 0.0098(12) 0.0172(12) 0.0064(13)
C29 0.0354(14) 0.0375(15) 0.0356(15) 0.0003(12) 0.0171(12) -0.0073(12)
C30 0.0282(13) 0.0431(15) 0.0210(13) -0.0019(11) 0.0048(11) -0.0022(12)
C31 0.0258(13) 0.0422(15) 0.0269(13) 0.0044(11) 0.0115(11) -0.0025(11)
C32 0.0303(14) 0.0569(18) 0.0344(15) 0.0102(13) 0.0152(13) 0.0033(13)
C33 0.0264(14) 0.098(2) 0.0280(15) 0.0176(16) 0.0054(13) -0.0004(16)
C34 0.0477(18) 0.100(3) 0.0227(16) -0.0087(17) 0.0094(14) -0.0242(18)
C35 0.0593(19) 0.057(2) 0.0359(16) -0.0123(15) 0.0239(15) -0.0171(16)
C36 0.0384(14) 0.0459(16) 0.0258(14) 0.0022(12) 0.0123(12) -0.0063(13)
F1 0.0370(8) 0.0402(8) 0.0489(8) 0.0050(7) 0.0191(7) 0.0098(7)
F2 0.0341(8) 0.0666(11) 0.0806(11) -0.0018(9) 0.0268(8) 0.0106(8)
F3 0.0476(9) 0.0750(12) 0.0815(11) -0.0116(9) 0.0428(9) -0.0154(8)
F4 0.0658(10) 0.0488(9) 0.0525(9) -0.0002(8) 0.0341(8) -0.0147(8)
F5 0.0458(8) 0.0391(8) 0.0387(8) 0.0065(6) 0.0203(7) 0.0067(7)
F6 0.0488(9) 0.0435(9) 0.0469(8) -0.0143(7) 0.0255(7) -0.0043(7)
F7 0.0946(13) 0.0497(10) 0.0686(11) -0.0169(9) 0.0393(10) 0.0089(10)
F8 0.0971(14) 0.1000(15) 0.1000(14) -0.0139(12) 0.0548(12) 0.0507(12)
F9 0.0477(10) 0.1170(15) 0.0798(12) 0.0119(11) 0.0390(9) 0.0307(10)
F10 0.0336(8) 0.0707(11) 0.0483(9) 0.0072(8) 0.0196(7) 0.0017(8)
F11 0.0470(9) 0.0696(11) 0.0441(9) 0.0235(8) 0.0176(7) 0.0252(8)
F12 0.0439(9) 0.1438(17) 0.0387(9) 0.0288(10) 0.0038(8) 0.0163(11)
F13 0.0755(12) 0.1552(18) 0.0267(9) -0.0193(10) 0.0052(9) -0.0347(13)
F14 0.1020(14) 0.0696(12) 0.0523(10) -0.0271(9) 0.0349(10) -0.0224(10)
F15 0.0600(9) 0.0396(8) 0.0374(8) -0.0045(7) 0.0182(7) 0.0058(7)
F16 0.0425(8) 0.0581(10) 0.0299(8) 0.0021(7) 0.0048(7) -0.0169(7)
F17 0.0564(9) 0.0562(10) 0.0439(8) 0.0050(7) 0.0183(7) -0.0188(8)
F18 0.0590(10) 0.0574(10) 0.0367(8) 0.0169(7) 0.0199(7) 0.0014(8)
F19 0.0474(9) 0.0665(10) 0.0252(8) 0.0050(7) 0.0050(7) -0.0019(8)
F20 0.0377(8) 0.0430(8) 0.0307(7) -0.0026(6) 0.0082(6) -0.0064(7)
C37A 0.061(2) 0.042(2) 0.063(2) 0.0141(17) 0.0373(18) 0.0088(16)
C38A 0.060(2) 0.038(3) 0.073(2) 0.002(2) 0.0372(19) 0.006(2)
C39A 0.070(3) 0.054(6) 0.058(4) -0.008(3) 0.038(3) 0.004(3)
C41A 0.082(4) 0.054(3) 0.048(3) 0.012(3) 0.038(3) 0.027(3)
C42A 0.078(4) 0.049(3) 0.042(3) 0.002(2) 0.031(3) 0.004(3)
C40A 0.064(4) 0.053(4) 0.063(4) 0.014(3) 0.042(3) 0.017(3)
C43A 0.143(13) 0.149(15) 0.061(4) -0.004(7) 0.039(5) -0.044(9)
C44A 0.106(7) 0.079(14) 0.123(13) 0.042(7) 0.054(8) 0.035(11)
C45A 0.113(14) 0.067(10) 0.102(6) -0.020(7) 0.037(6) 0.011(7)
C37B 0.061(2) 0.042(2) 0.063(2) 0.0141(17) 0.0373(18) 0.0088(16)
C38B 0.060(2) 0.038(3) 0.073(2) 0.002(2) 0.0372(19) 0.006(2)
C39B 0.070(3) 0.054(6) 0.058(4) -0.008(3) 0.038(3) 0.004(3)
C40B 0.064(4) 0.053(4) 0.063(4) 0.014(3) 0.042(3) 0.017(3)
C41B 0.082(4) 0.054(3) 0.048(3) 0.012(3) 0.038(3) 0.027(3)
C42B 0.078(4) 0.049(3) 0.042(3) 0.002(2) 0.031(3) 0.004(3)
C43B 0.143(13) 0.149(15) 0.061(4) -0.004(7) 0.039(5) -0.044(9)
C44B 0.106(7) 0.079(14) 0.123(13) 0.042(7) 0.054(8) 0.035(11)
C45B 0.113(14) 0.067(10) 0.102(6) -0.020(7) 0.037(6) 0.011(7)

loop_
_atom_type_symbol
_atom_type_description
_atom_type_scat_dispersion_real
_atom_type_scat_dispersion_imag
_atom_type_scat_source
C C 0.0033 0.0016 'International Tables Vol C Tables 4.2.6.8 and 6.1.1.4'
H H 0.0000 0.0000 'International Tables Vol C Tables 4.2.6.8 and 6.1.1.4'
B B 0.0013 0.0007 'International Tables Vol C Tables 4.2.6.8 and 6.1.1.4'
F F 0.0171 0.0103 'International Tables Vol C Tables 4.2.6.8 and 6.1.1.4'
Si Si 0.0817 0.0704 'International Tables Vol C Tables 4.2.6.8 and 6.1.1.4'

loop_
_geom_angle_atom_site_label_1
_geom_angle_atom_site_label_2
_geom_angle_atom_site_label_3
_geom_angle
C10 Si1A C11 117.1(4)
C10 Si1A C12 112.2(3)
C11 Si1A C12 109.9(3)
C10 Si1A C1A 111.1(5)
C11 Si1A C1A 100.1(3)
C12 Si1A C1A 105.2(5)
C6A C1A C2A 121.2(13)
C6A C1A Si1A 98.7(5)
C2A C1A Si1A 98.3(6)
C3A C2A C1A 118.7(8)
C2A C3A C4A 118.2(11)
C5A C4A C3A 125.7(18)
C5A C4A C7A 118.5(14)
C3A C4A C7A 115.8(17)
C4A C5A C6A 117.4(10)
C4A C5A C8A 121.2(11)
C6A C5A C8A 121.4(6)
C1A C6A C5A 118.3(8)
C1A C6A C9A 119.1(8)
C5A C6A C9A 122.5(6)
C2B C1B C6B 118(3)
C2B C1B Si1B 103.6(16)
C6B C1B Si1B 104.1(12)
C1B C2B C7B 119.0(15)
C1B C2B C3B 123(2)
C7B C2B C3B 117.4(18)
C8B C3B C4B 129(4)
C8B C3B C2B 121(3)
C4B C3B C2B 109(3)
C5B C4B C3B 126(2)
C5B C4B C9B 122.8(13)
C3B C4B C9B 111(2)
C4B C5B C6B 126.6(12)
C5B C6B C1B 113(2)
C13 B1 C19 112.59(19)
C13 B1 C25 114.62(18)
C19 B1 C25 101.73(17)
C13 B1 C31 101.86(17)
C19 B1 C31 114.18(19)
C25 B1 C31 112.39(19)
C14 C13 C18 112.6(2)
C14 C13 B1 128.1(2)
C18 C13 B1 119.0(2)
F1 C14 C15 115.0(2)
F1 C14 C13 120.9(2)
C15 C14 C13 124.1(2)
F2 C15 C16 119.4(2)
F2 C15 C14 120.7(2)
C16 C15 C14 120.0(2)
F3 C16 C17 120.9(2)
F3 C16 C15 120.6(2)
C17 C16 C15 118.5(2)
F4 C17 C18 120.5(2)
F4 C17 C16 119.9(2)
C18 C17 C16 119.6(2)
F5 C18 C17 116.2(2)
F5 C18 C13 118.7(2)
C17 C18 C13 125.1(2)
C20 C19 C24 113.2(2)
C20 C19 B1 126.6(2)
C24 C19 B1 119.9(2)
F6 C20 C19 121.4(2)
F6 C20 C21 115.0(2)
C19 C20 C21 123.6(2)
F7 C21 C22 120.1(2)
F7 C21 C20 120.0(2)
C22 C21 C20 119.9(3)
F8 C22 C21 119.6(3)
F8 C22 C23 121.0(3)
C21 C22 C23 119.3(2)
F9 C23 C22 120.2(3)
F9 C23 C24 120.8(3)
C22 C23 C24 118.9(2)
F10 C24 C23 116.0(2)
F10 C24 C19 119.0(2)
C23 C24 C19 125.0(3)
C30 C25 C26 112.3(2)
C30 C25 B1 127.21(19)
C26 C25 B1 120.1(2)
F20 C26 C27 116.26(19)
F20 C26 C25 118.73(19)
C27 C26 C25 125.0(2)
F19 C27 C26 121.1(2)
F19 C27 C28 119.4(2)
C26 C27 C28 119.5(2)
F18 C28 C29 120.4(2)
F18 C28 C27 121.0(2)
C29 C28 C27 118.6(2)
F17 C29 C28 118.8(2)
F17 C29 C30 121.3(2)
C28 C29 C30 119.9(2)
F16 C30 C29 114.2(2)
F16 C30 C25 121.22(19)
C29 C30 C25 124.6(2)
C32 C31 C36 112.9(2)
C32 C31 B1 127.9(2)
C36 C31 B1 119.2(2)
F11 C32 C31 120.7(2)
F11 C32 C33 115.4(2)
C31 C32 C33 123.8(3)
F12 C33 C34 119.9(3)
F12 C33 C32 120.0(3)
C34 C33 C32 120.1(3)
F13 C34 C33 120.5(3)
F13 C34 C35 120.7(3)
C33 C34 C35 118.8(2)
F14 C35 C34 119.7(2)
F14 C35 C36 121.0(3)
C34 C35 C36 119.3(3)
F15 C36 C35 116.1(2)
F15 C36 C31 118.9(2)
C35 C36 C31 125.0(2)
C38A C37A C40A 120.0
C38A C37A C44A 116.6(10)
C40A C37A C44A 123.4(10)
C39A C38A C37A 120.0
C39A C38A C45A 115.7(7)
C37A C38A C45A 124.3(7)
C38A C39A C41A 120.0
C42A C41A C39A 120.0
C40A C42A C41A 120.0
C42A C40A C37A 120.0
C42A C40A C43A 120.1(7)
C37A C40A C43A 119.9(7)
C38B C37B C42B 120.0
C38B C37B C44B 122.5(12)
C42B C37B C44B 117.5(12)
C37B C38B C39B 120.0
C37B C38B C45B 119.9(8)
C39B C38B C45B 120.1(8)
C40B C39B C38B 120.0
C39B C40B C41B 120.0
C40B C41B C42B 120.0
C41B C42B C37B 120.0
C41B C42B C43B 115.3(8)
C37B C42B C43B 124.7(8)

loop_
_geom_bond_atom_site_label_1
_geom_bond_atom_site_label_2
_geom_bond_distance
Si1A C10 1.795(7)
Si1A C11 1.821(6)
Si1A C12 1.875(7)
Si1A C1A 2.129(5)
C1A C6A 1.396(11)
C1A C2A 1.439(16)
C2A C3A 1.357(7)
C3A C4A 1.39(2)
C4A C5A 1.35(2)
C4A C7A 1.58(2)
C5A C6A 1.418(8)
C5A C8A 1.519(8)
C6A C9A 1.517(6)
Si1B C1B 2.131(9)
C1B C2B 1.41(4)
C1B C6B 1.52(2)
C2B C7B 1.532(12)
C2B C3B 1.54(5)
C3B C8B 1.39(5)
C3B C4B 1.43(5)
C4B C5B 1.357(17)
C4B C9B 1.546(16)
C5B C6B 1.375(15)
B1 C13 1.650(3)
B1 C19 1.653(3)
B1 C25 1.654(3)
B1 C31 1.656(3)
C13 C14 1.384(3)
C13 C18 1.395(3)
C14 F1 1.358(3)
C14 C15 1.382(3)
C15 F2 1.354(3)
C15 C16 1.375(4)
C16 F3 1.346(3)
C16 C17 1.368(3)
C17 F4 1.349(3)
C17 C18 1.368(3)
C18 F5 1.354(3)
C19 C20 1.386(3)
C19 C24 1.387(3)
C20 F6 1.349(3)
C20 C21 1.387(3)
C21 F7 1.351(3)
C21 C22 1.361(4)
C22 F8 1.341(3)
C22 C23 1.372(4)
C23 F9 1.347(3)
C23 C24 1.373(4)
C24 F10 1.362(3)
C25 C30 1.383(3)
C25 C26 1.393(3)
C26 F20 1.360(2)
C26 C27 1.369(3)
C27 F19 1.354(2)
C27 C28 1.369(3)
C28 F18 1.348(3)
C28 C29 1.368(3)
C29 F17 1.355(3)
C29 C30 1.377(3)
C30 F16 1.362(2)
C31 C32 1.380(3)
C31 C36 1.388(3)
C32 F11 1.355(3)
C32 C33 1.385(4)
C33 F12 1.357(3)
C33 C34 1.362(4)
C34 F13 1.348(3)
C34 C35 1.368(4)
C35 F14 1.354(3)
C35 C36 1.370(3)
C36 F15 1.354(3)
C37A C38A 1.3900
C37A C40A 1.3900
C37A C44A 1.491(10)
C38A C39A 1.3900
C38A C45A 1.504(9)
C39A C41A 1.3900
C41A C42A 1.3900
C42A C40A 1.3900
C40A C43A 1.494(9)
C37B C38B 1.3900
C37B C42B 1.3900
C37B C44B 1.485(11)
C38B C39B 1.3900
C38B C45B 1.513(10)
C39B C40B 1.3900
C40B C41B 1.3900
C41B C42B 1.3900
C42B C43B 1.506(10)
